data_4061952
_journal_name_full Organometallics
_journal_year 2003
_chemical_formula_sum 'C28 H31 Cl2 O2 P Pt'
_chemical_formula_weight 696.49
_space_group_IT_number 14
_symmetry_cell_setting monoclinic
_symmetry_space_group_name_Hall '-P 2ybc'
_symmetry_space_group_name_H-M 'P 1 21/c 1'
_cell_angle_alpha 90.00
_cell_angle_beta 101.097(3)
_cell_angle_gamma 90.00
_cell_formula_units_Z 4
_cell_length_a 9.6743(8)
_cell_length_b 11.8139(10)
_cell_length_c 23.728(2)
_cell_measurement_temperature 143(2)
_cell_volume 2661.1(4)
_diffrn_ambient_temperature 143(2)
_exptl_crystal_density_diffrn 1.738
_cod_original_sg_symbol_H-M 'P 21/c'
_cod_database_code 4061952

loop_
_symmetry_equiv_pos_as_xyz
'x, y, z'
'-x, y+1/2, -z+1/2'
'-x, -y, -z'
'x, -y-1/2, z-1/2'

loop_
_atom_site_label
_atom_site_type_symbol
_atom_site_fract_x
_atom_site_fract_y
_atom_site_fract_z
_atom_site_U_iso_or_equiv
_atom_site_adp_type
_atom_site_occupancy
_atom_site_symmetry_multiplicity
_atom_site_calc_flag
_atom_site_refinement_flags
_atom_site_disorder_assembly
_atom_site_disorder_group
Pt Pt 0.253465(10) 0.235635(8) 0.391034(4) 0.01881(3) Uani 1 1 d . . .
P P 0.38252(7) 0.70951(5) 0.37766(3) 0.01790(13) Uiso 1 1 d . . .
Cl1 Cl 0.09231(7) 0.08539(5) 0.40527(3) 0.02694(14) Uani 1 1 d . . .
Cl2 Cl 0.17586(8) 0.34883(6) 0.45880(3) 0.03042(16) Uani 1 1 d . . .
O1 O 0.5392(2) 0.55775(18) 0.28676(9) 0.0309(5) Uani 1 1 d U . .
O2 O 0.6928(2) 0.57172(17) 0.37002(9) 0.0276(4) Uani 1 1 d U . .
C1 C 0.2710(4) 0.1608(3) 0.31220(14) 0.0361(7) Uani 1 1 d DU . .
H1A H 0.308(4) 0.223(3) 0.2924(17) 0.064(13) Uiso 1 1 d D . .
H1B H 0.192(3) 0.115(3) 0.2960(17) 0.073(13) Uiso 1 1 d D . .
C2 C 0.3844(3) 0.1261(2) 0.35419(15) 0.0334(7) Uani 1 1 d DU . .
H2 H 0.381(3) 0.053(2) 0.3717(12) 0.027(8) Uiso 1 1 d D . .
C3 C 0.5272(3) 0.1801(2) 0.36165(16) 0.0374(8) Uani 1 1 d U . .
H3A H 0.5814 0.1453 0.3348 0.045 Uiso 1 1 calc R . .
H3B H 0.5794 0.1674 0.4013 0.045 Uiso 1 1 calc R . .
C4 C 0.5113(3) 0.3061(2) 0.34995(14) 0.0309(6) Uani 1 1 d U . .
H4A H 0.4786 0.3194 0.3083 0.037 Uiso 1 1 calc R . .
H4B H 0.6033 0.3443 0.3621 0.037 Uiso 1 1 calc R . .
C5 C 0.4039(3) 0.3546(2) 0.38351(12) 0.0238(6) Uani 1 1 d U . .
H5 H 0.4570 0.3693 0.4233 0.029 Uiso 1 1 calc R . .
C6 C 0.3425(3) 0.4696(2) 0.36019(12) 0.0208(5) Uani 1 1 d U . .
H6A H 0.2582 0.4872 0.3765 0.025 Uiso 1 1 calc R . .
H6B H 0.3131 0.4652 0.3179 0.025 Uiso 1 1 calc R . .
C7 C 0.4532(3) 0.5655(2) 0.37606(11) 0.0196(5) Uani 1 1 d U . .
H7 H 0.5041 0.5490 0.4160 0.024 Uiso 1 1 calc R . .
C8 C 0.5654(3) 0.5642(2) 0.33819(12) 0.0220(5) Uani 1 1 d U . .
C9 C 0.8081(3) 0.5824(3) 0.33789(14) 0.0387(8) Uani 1 1 d U . .
H9A H 0.7946 0.6512 0.3137 0.046 Uiso 1 1 calc R . .
H9B H 0.8091 0.5158 0.3126 0.046 Uiso 1 1 calc R . .
C10 C 0.9420(3) 0.5896(3) 0.37962(18) 0.0517(10) Uani 1 1 d U . .
H10A H 0.9346 0.6482 0.4082 0.062 Uiso 1 1 calc R . .
H10B H 1.0183 0.6090 0.3595 0.062 Uiso 1 1 calc R . .
H10C H 0.9622 0.5165 0.3990 0.062 Uiso 1 1 calc R . .
C11 C 0.2475(3) 0.7412(2) 0.31586(11) 0.0210(5) Uani 1 1 d U . .
C12 C 0.1474(3) 0.8249(3) 0.32003(13) 0.0308(6) Uani 1 1 d U . .
H12 H 0.1464 0.8603 0.3559 0.037 Uiso 1 1 calc R . .
C13 C 0.0508(3) 0.8555(3) 0.27227(15) 0.0386(7) Uani 1 1 d U . .
H13 H -0.0163 0.9129 0.2751 0.046 Uiso 1 1 calc R . .
C14 C 0.0502(3) 0.8035(3) 0.22005(15) 0.0383(7) Uani 1 1 d U . .
H14 H -0.0176 0.8250 0.1873 0.046 Uiso 1 1 calc R . .
C15 C 0.1474(3) 0.7209(3) 0.21534(14) 0.0379(7) Uani 1 1 d U . .
H15 H 0.1464 0.6853 0.1794 0.045 Uiso 1 1 calc R . .
C16 C 0.2468(3) 0.6896(3) 0.26297(12) 0.0292(6) Uani 1 1 d U . .
H16 H 0.3145 0.6331 0.2596 0.035 Uiso 1 1 calc R . .
C21 C 0.5287(3) 0.8033(2) 0.37887(11) 0.0198(5) Uani 1 1 d U . .
C22 C 0.6293(3) 0.8104(2) 0.42908(13) 0.0299(6) Uani 1 1 d U . .
H22 H 0.6131 0.7753 0.4632 0.036 Uiso 1 1 calc R . .
C23 C 0.7528(3) 0.8686(3) 0.42923(14) 0.0360(7) Uani 1 1 d U . .
H23 H 0.8214 0.8742 0.4636 0.043 Uiso 1 1 calc R . .
C24 C 0.7774(3) 0.9190(2) 0.37933(15) 0.0350(7) Uani 1 1 d U . .
H24 H 0.8637 0.9573 0.3794 0.042 Uiso 1 1 calc R . .
C25 C 0.6762(3) 0.9135(2) 0.32928(14) 0.0304(6) Uani 1 1 d U . .
H25 H 0.6926 0.9497 0.2954 0.036 Uiso 1 1 calc R . .
C26 C 0.5505(3) 0.8550(2) 0.32852(12) 0.0230(5) Uani 1 1 d U . .
H26 H 0.4811 0.8506 0.2943 0.028 Uiso 1 1 calc R . .
C31 C 0.3125(3) 0.7244(2) 0.44183(11) 0.0212(5) Uani 1 1 d U . .
C32 C 0.2798(3) 0.6300(2) 0.47194(12) 0.0259(6) Uani 1 1 d U . .
H32 H 0.3074 0.5566 0.4620 0.031 Uiso 1 1 calc R . .
C33 C 0.2063(3) 0.6435(3) 0.51665(13) 0.0330(7) Uani 1 1 d U . .
H33 H 0.1852 0.5793 0.5376 0.040 Uiso 1 1 calc R . .
C34 C 0.1643(3) 0.7492(3) 0.53044(14) 0.0366(7) Uani 1 1 d U . .
H34 H 0.1108 0.7573 0.5599 0.044 Uiso 1 1 calc R . .
C35 C 0.1987(3) 0.8429(3) 0.50220(14) 0.0391(8) Uani 1 1 d U . .
H35 H 0.1708 0.9157 0.5127 0.047 Uiso 1 1 calc R . .
C36 C 0.2747(3) 0.8322(2) 0.45786(13) 0.0332(7) Uani 1 1 d U . .
H36 H 0.3003 0.8975 0.4389 0.040 Uiso 1 1 calc R . .

loop_
_atom_site_aniso_label
_atom_site_aniso_U_11
_atom_site_aniso_U_22
_atom_site_aniso_U_33
_atom_site_aniso_U_23
_atom_site_aniso_U_13
_atom_site_aniso_U_12
Pt 0.01768(5) 0.01612(5) 0.02321(5) 0.00154(4) 0.00542(4) -0.00004(4)
Cl1 0.0243(3) 0.0197(3) 0.0379(4) 0.0006(3) 0.0086(3) -0.0039(2)
Cl2 0.0392(4) 0.0221(3) 0.0350(4) -0.0031(3) 0.0200(3) -0.0033(3)
O1 0.0264(11) 0.0418(12) 0.0266(11) 0.0005(9) 0.0100(9) 0.0011(9)
O2 0.0190(10) 0.0377(12) 0.0269(11) -0.0026(9) 0.0063(8) -0.0035(8)
C1 0.0426(19) 0.0357(18) 0.0332(18) -0.0111(13) 0.0155(15) -0.0063(14)
C2 0.0373(17) 0.0200(14) 0.049(2) -0.0037(13) 0.0237(15) 0.0011(12)
C3 0.0307(16) 0.0260(16) 0.059(2) 0.0020(14) 0.0182(15) 0.0051(12)
C4 0.0238(14) 0.0251(14) 0.0468(19) 0.0023(13) 0.0141(13) 0.0011(11)
C5 0.0229(14) 0.0200(13) 0.0294(15) 0.0014(10) 0.0070(11) -0.0015(10)
C6 0.0204(13) 0.0185(12) 0.0240(14) -0.0002(10) 0.0056(11) -0.0019(9)
C7 0.0210(13) 0.0181(12) 0.0208(13) -0.0002(9) 0.0066(10) -0.0012(9)
C8 0.0241(14) 0.0161(12) 0.0274(14) 0.0002(10) 0.0088(11) -0.0012(9)
C9 0.0278(16) 0.053(2) 0.0380(19) 0.0020(15) 0.0130(14) -0.0009(14)
C10 0.0227(17) 0.067(3) 0.067(3) 0.014(2) 0.0124(17) -0.0009(16)
C11 0.0197(12) 0.0215(13) 0.0219(13) 0.0003(10) 0.0041(10) -0.0057(9)
C12 0.0292(16) 0.0336(16) 0.0293(16) -0.0029(12) 0.0051(12) 0.0043(12)
C13 0.0250(16) 0.0455(19) 0.0424(19) -0.0012(15) -0.0004(14) 0.0084(13)
C14 0.0286(16) 0.0453(19) 0.0358(18) 0.0015(15) -0.0069(13) -0.0031(13)
C15 0.0395(18) 0.0440(19) 0.0263(16) -0.0078(13) -0.0034(13) -0.0008(14)
C16 0.0302(16) 0.0308(15) 0.0251(15) -0.0053(12) 0.0017(12) 0.0010(12)
C21 0.0204(12) 0.0142(11) 0.0247(13) -0.0008(10) 0.0037(10) -0.0018(9)
C22 0.0332(16) 0.0255(14) 0.0271(15) 0.0032(11) -0.0041(12) -0.0060(11)
C23 0.0329(17) 0.0279(16) 0.0407(19) -0.0034(13) -0.0094(14) -0.0072(12)
C24 0.0242(15) 0.0248(15) 0.056(2) -0.0051(14) 0.0072(14) -0.0100(11)
C25 0.0315(16) 0.0256(15) 0.0363(17) 0.0016(12) 0.0121(13) -0.0069(11)
C26 0.0229(13) 0.0216(13) 0.0239(14) 0.0009(10) 0.0030(11) -0.0028(10)
C31 0.0238(13) 0.0222(13) 0.0175(12) -0.0021(10) 0.0038(10) 0.0021(10)
C32 0.0285(15) 0.0279(14) 0.0224(14) -0.0037(11) 0.0075(12) -0.0067(11)
C33 0.0335(17) 0.0402(17) 0.0281(16) -0.0041(13) 0.0126(13) -0.0115(13)
C34 0.0322(16) 0.052(2) 0.0279(15) -0.0079(14) 0.0106(13) 0.0003(14)
C35 0.045(2) 0.0392(18) 0.0340(18) -0.0108(14) 0.0106(15) 0.0118(14)
C36 0.0481(19) 0.0255(15) 0.0260(16) -0.0021(12) 0.0068(14) 0.0048(13)

loop_
_geom_bond_atom_site_label_1
_geom_bond_atom_site_label_2
_geom_bond_distance
_geom_bond_site_symmetry_2
_geom_bond_publ_flag
Pt C5 2.056(3) . ?
Pt C1 2.105(3) . ?
Pt C2 2.114(3) . ?
Pt Cl2 2.3241(7) . ?
Pt Cl1 2.4286(6) . ?
P C31 1.790(3) . ?
P C21 1.792(3) . ?
P C11 1.805(3) . ?
P C7 1.837(2) . ?
O1 C8 1.200(3) . ?
O2 C8 1.318(3) . ?
O2 C9 1.473(3) . ?
C1 C2 1.395(5) . ?
C2 C3 1.500(4) . ?
C3 C4 1.517(4) . ?
C4 C5 1.536(4) . ?
C5 C6 1.542(4) . ?
C6 C7 1.555(3) . ?
C7 C8 1.537(3) . ?
C9 C10 1.474(5) . ?
C11 C16 1.394(4) . ?
C11 C12 1.401(4) . ?
C12 C13 1.371(4) . ?
C13 C14 1.382(5) . ?
C14 C15 1.374(5) . ?
C15 C16 1.386(4) . ?
C21 C22 1.388(4) . ?
C21 C26 1.394(3) . ?
C22 C23 1.378(4) . ?
C23 C24 1.386(5) . ?
C24 C25 1.387(5) . ?
C25 C26 1.396(4) . ?
C31 C32 1.393(4) . ?
C31 C36 1.398(4) . ?
C32 C33 1.395(4) . ?
C33 C34 1.372(4) . ?
C34 C35 1.368(5) . ?
C35 C36 1.401(4) . ?
